data_7047920
loop_
_publ_author_name
'Fernandes, Tiago'
'Kirillova, Marina'
'Andr\'e, V\^ania'
'Kirillov, Alexander M.'

_publ_section_title
;
 Interplay between H-bonding and interpenetration in aqueous
 copper(II)&#x2212;aminoalcohol&#x2212;pyromellitic acid system:
 Self-assembly synthesis, structural features and catalysis
;
_journal_name_full 'Dalton Transactions'
_journal_paper_doi 10.1039/C8DT02983K
_journal_year 2018
_chemical_formula_sum 'C30 H54 Cu2 N4 O16'
_chemical_formula_weight 853.8658
_space_group_crystal_system triclinic
_space_group_IT_number 2
_space_group_name_Hall '-P 1'
_space_group_name_H-M_alt 'P -1'
_symmetry_space_group_name_Hall '-P 1'
_symmetry_space_group_name_H-M 'P -1'
_atom_sites_solution_hydrogens mixed
_audit_creation_method SHELXL-2014/7
_audit_update_record
;
2018-10-14 deposited with the CCDC.
2018-10-29 downloaded from the CCDC.
;
_cell_angle_alpha 102.033(7)
_cell_angle_beta 91.299(12)
_cell_angle_gamma 100.042(9)
_cell_formula_units_Z 1
_cell_length_a 8.7444(17)
_cell_length_b 10.4904(17)
_cell_length_c 11.452(3)
_cell_measurement_reflns_used 49399
_cell_measurement_temperature 298(2)
_cell_measurement_theta_max 27.498
_cell_measurement_theta_min 2.370
_cell_volume 1009.8(4)
_computing_cell_refinement 'APEX2 version2014.11 (Bruker, 2014)'
_computing_data_collection 'APEX2 version2014.11 (Bruker, 2014)'
_computing_data_reduction 'APEX2 version2014.11 (Bruker, 2014)'
_computing_molecular_graphics 'Mercury 3.9'
_computing_publication_material 'Microsoft Word'
_computing_structure_refinement 'SHELXL-2014/7 (Sheldrick, 2014)'
_computing_structure_solution 'SHELXS (Sheldrick, 2014)'
_diffrn_ambient_temperature 298(2)
_diffrn_measured_fraction_theta_full 0.999
_diffrn_measured_fraction_theta_max 0.998
_diffrn_measurement_device_type 'CCD area detector'
_diffrn_measurement_method 'phi and omega scans'
_diffrn_radiation_type MoK\a
_diffrn_radiation_wavelength 0.71073
_diffrn_reflns_av_R_equivalents 0.0376
_diffrn_reflns_av_unetI/netI 0.0171
_diffrn_reflns_Laue_measured_fraction_full 0.999
_diffrn_reflns_Laue_measured_fraction_max 0.998
_diffrn_reflns_limit_h_max 11
_diffrn_reflns_limit_h_min -11
_diffrn_reflns_limit_k_max 13
_diffrn_reflns_limit_k_min -13
_diffrn_reflns_limit_l_max 14
_diffrn_reflns_limit_l_min -14
_diffrn_reflns_number 49399
_diffrn_reflns_point_group_measured_fraction_full 0.999
_diffrn_reflns_point_group_measured_fraction_max 0.998
_diffrn_reflns_theta_full 25.242
_diffrn_reflns_theta_max 27.498
_diffrn_reflns_theta_min 2.370
_exptl_absorpt_coefficient_mu 1.123
_exptl_absorpt_correction_T_max 0.935
_exptl_absorpt_correction_T_min 0.898
_exptl_absorpt_correction_type multi-scan
_exptl_absorpt_process_details 'SADABS (Bruker,2005)'
_exptl_crystal_colour blue
_exptl_crystal_density_diffrn 1.404
_exptl_crystal_description block
_exptl_crystal_F_000 448
_exptl_crystal_size_max 0.18
_exptl_crystal_size_mid 0.08
_exptl_crystal_size_min 0.06
_refine_diff_density_max 0.558
_refine_diff_density_min -0.440
_refine_diff_density_rms 0.059
_refine_ls_extinction_method none
_refine_ls_goodness_of_fit_ref 1.049
_refine_ls_hydrogen_treatment mixed
_refine_ls_matrix_type full
_refine_ls_number_parameters 285
_refine_ls_number_reflns 4626
_refine_ls_number_restraints 267
_refine_ls_restrained_S_all 1.062
_refine_ls_R_factor_all 0.0521
_refine_ls_R_factor_gt 0.0370
_refine_ls_shift/su_max 0.000
_refine_ls_shift/su_mean 0.000
_refine_ls_structure_factor_coef Fsqd
_refine_ls_weighting_details 'w=1/[\s^2^(Fo^2^)+(0.0445P)^2^+1.0599P] where P=(Fo^2^+2Fc^2^)/3'
_refine_ls_weighting_scheme calc
_refine_ls_wR_factor_gt 0.0917
_refine_ls_wR_factor_ref 0.1059
_reflns_Friedel_coverage 0.000
_reflns_number_gt 3631
_reflns_number_total 4626
_reflns_threshold_expression 'I > 2\s(I)'
_cod_data_source_file c8dt02983k2.cif
_cod_data_source_block Compound1a
_cod_database_code 7047920
_shelx_shelxl_version_number 2014/7
_shelx_space_group_comment
;
The symmetry employed for this shelxl refinement is uniquely defined
by the following loop, which should always be used as a source of
symmetry information in preference to the above space-group names.
They are only intended as comments.
;

loop_
_space_group_symop_operation_xyz
'x, y, z'
'-x, -y, -z'

loop_
_atom_site_label
_atom_site_type_symbol
_atom_site_fract_x
_atom_site_fract_y
_atom_site_fract_z
_atom_site_U_iso_or_equiv
_atom_site_adp_type
_atom_site_occupancy
_atom_site_site_symmetry_order
_atom_site_calc_flag
_atom_site_refinement_flags_posn
_atom_site_refinement_flags_adp
_atom_site_refinement_flags_occupancy
_atom_site_disorder_assembly
_atom_site_disorder_group
Cu01 Cu 1.0000 0.0000 1.0000 0.03200(12) Uani 1 2 d S U P B .
Cu02 Cu 0.0000 0.5000 0.5000 0.03414(12) Uani 1 2 d S U P G .
O1 O 0.8158(3) 0.3384(3) 1.0727(3) 0.1056(12) Uani 1 1 d . U . . .
O2 O 0.6722(3) 0.2039(2) 0.9258(2) 0.0723(7) Uani 1 1 d . U . . .
O3 O 0.3944(3) 0.6061(3) 0.7286(2) 0.0902(10) Uani 1 1 d . U . . .
O4 O 0.2912(3) 0.3990(2) 0.71109(19) 0.0672(7) Uani 1 1 d . U . . .
H4 H 0.2406 0.3908 0.6486 0.086(17) Uiso 0.3 1 d R U P A 2
O5 O 1.0366(2) 0.2116(2) 1.0695(2) 0.0532(5) Uani 1 1 d . U . . .
O6A O 0.8041(11) -0.0025(10) 0.8624(6) 0.0612(18) Uani 0.5 1 d . U P B 2
H6A H 0.7482 0.0530 0.8794 0.092 Uiso 0.5 1 d R U P B 2
O6B O 1.2043(10) -0.0061(9) 1.0847(6) 0.0612(18) Uani 0.5 1 d . U P B 1
H6B H 1.2329 -0.0659 1.1023 0.092 Uiso 0.5 1 d R U P B 1
O7 O 0.1645(3) 0.6803(2) 0.61983(19) 0.0553(5) Uani 1 1 d . U . . .
O8 O 0.1385(2) 0.3675(2) 0.51850(17) 0.0524(5) Uani 1 1 d . U . . .
H8 H 0.1904 0.3813 0.5850 0.086(17) Uiso 0.7 1 d R U P C 1
N1 N 1.1296(3) 0.0535(2) 0.8676(2) 0.0524(6) Uani 1 1 d . U . . .
N2 N 0.1521(3) 0.5427(3) 0.37535(19) 0.0477(5) Uani 1 1 d . U . . .
C1 C 0.7015(3) 0.3068(3) 1.0027(3) 0.0430(6) Uani 1 1 d . U . . .
C2 C 0.5936(2) 0.4051(2) 1.0057(2) 0.0309(5) Uani 1 1 d . U . . .
C3 C 0.5227(3) 0.4116(2) 0.8982(2) 0.0318(5) Uani 1 1 d . U . . .
H3 H 0.5370 0.3513 0.8291 0.038 Uiso 1 1 calc R U . . .
C4 C 0.4307(2) 0.5056(2) 0.8901(2) 0.0302(4) Uani 1 1 d . U . . .
C5 C 0.3653(3) 0.5065(3) 0.7675(2) 0.0405(6) Uani 1 1 d . U . . .
C6A C 1.1697(10) 0.2561(7) 1.0149(8) 0.0565(14) Uani 0.5 1 d . U P D 2
H6AA H 1.2596 0.2354 1.0531 0.068 Uiso 0.5 1 calc R U P D 2
H6AB H 1.1842 0.3517 1.0248 0.068 Uiso 0.5 1 calc R U P D 2
C6B C 1.1237(10) 0.2856(7) 0.9860(8) 0.0565(14) Uani 0.5 1 d . U P D 1
H6BA H 1.0818 0.3646 0.9827 0.068 Uiso 0.5 1 calc R U P D 1
H6BB H 1.2329 0.3119 1.0126 0.068 Uiso 0.5 1 calc R U P D 1
C7A C 1.1577(17) 0.1906(15) 0.8796(15) 0.069(3) Uani 0.5 1 d . U P D 2
H7AA H 1.0735 0.2170 0.8393 0.083 Uiso 0.5 1 calc R U P D 2
H7AB H 1.2538 0.2186 0.8438 0.083 Uiso 0.5 1 calc R U P D 2
C7B C 1.1055(18) 0.1973(15) 0.8702(15) 0.069(3) Uani 0.5 1 d . U P D 1
H7BA H 1.1789 0.2353 0.8189 0.083 Uiso 0.5 1 calc R U P D 1
H7BB H 1.0018 0.1932 0.8361 0.083 Uiso 0.5 1 calc R U P D 1
C8B C 0.8698(9) 0.0172(7) 0.7582(7) 0.0694(17) Uani 0.5 1 d . U P B 2
H8BA H 0.8733 0.1088 0.7532 0.083 Uiso 0.5 1 calc R U P B 2
H8BB H 0.8038 -0.0382 0.6909 0.083 Uiso 0.5 1 calc R U P B 2
C9A C 1.0234(13) -0.0118(17) 0.7485(13) 0.079(2) Uani 0.5 1 d . U P B 2
H9AA H 1.0706 0.0211 0.6821 0.095 Uiso 0.5 1 calc R U P B 2
H9AB H 1.0176 -0.1071 0.7317 0.095 Uiso 0.5 1 calc R U P B 2
C9B C 1.0831(13) -0.0208(16) 0.7525(12) 0.079(2) Uani 0.5 1 d . U P D 1
H9BA H 0.9759 -0.0185 0.7349 0.119 Uiso 0.5 1 calc R U P D 1
H9BB H 1.1461 0.0160 0.6957 0.119 Uiso 0.5 1 calc R U P D 1
H9BC H 1.0955 -0.1109 0.7477 0.119 Uiso 0.5 1 calc R U P D 1
C10 C 1.2674(11) -0.0106(10) 0.8505(11) 0.084(2) Uani 0.5 1 d . U P D 2
H10A H 1.2361 -0.1044 0.8432 0.126 Uiso 0.5 1 calc R U P D 2
H10B H 1.3149 0.0061 0.7791 0.126 Uiso 0.5 1 calc R U P D 2
H10C H 1.3406 0.0249 0.9180 0.126 Uiso 0.5 1 calc R U P D 2
C11 C 1.2959(11) 0.0547(10) 0.9016(10) 0.084(2) Uani 0.5 1 d . U P B 1
H11A H 1.3619 0.1239 0.8720 0.101 Uiso 0.5 1 calc R U P B 1
H11B H 1.3233 -0.0295 0.8644 0.101 Uiso 0.5 1 calc R U P B 1
C12 C 1.3244(8) 0.0783(8) 1.0361(10) 0.087(2) Uani 0.5 1 d . U P B 1
H12A H 1.4255 0.0593 1.0550 0.104 Uiso 0.5 1 calc R U P B 1
H12B H 1.3238 0.1706 1.0720 0.104 Uiso 0.5 1 calc R U P B 1
C13 C 0.2413(5) 0.7419(3) 0.5339(3) 0.0651(9) Uani 1 1 d . U . . .
H13A H 0.3342 0.8028 0.5713 0.078 Uiso 0.8 1 calc R U P E 1
H13B H 0.1737 0.7924 0.5023 0.078 Uiso 0.8 1 calc R U P E 1
H13C H 0.2436 0.8362 0.5611 0.078 Uiso 0.2 1 calc R U P F 2
H13D H 0.3483 0.7291 0.5387 0.078 Uiso 0.2 1 calc R U P F 2
C14 C 0.2861(5) 0.6391(5) 0.4320(4) 0.0625(10) Uani 0.8 1 d . U P G 1
H14A H 0.3359 0.6836 0.3728 0.075 Uiso 0.8 1 calc R U P G 1
H14B H 0.3604 0.5938 0.4628 0.075 Uiso 0.8 1 calc R U P G 1
C14A C 0.1944(18) 0.7110(15) 0.4142(13) 0.050(3) Uiso 0.2 1 d . . P G 2
H14C H 0.2769 0.7453 0.3677 0.060 Uiso 0.2 1 calc R U P G 2
H14D H 0.1034 0.7484 0.4008 0.060 Uiso 0.2 1 calc R U P G 2
C15A C 0.2836(18) 0.4951(15) 0.3837(14) 0.050(3) Uiso 0.2 1 d . . P G 2
H15C H 0.3576 0.5579 0.4415 0.060 Uiso 0.2 1 calc R U P G 2
H15D H 0.3297 0.4826 0.3068 0.060 Uiso 0.2 1 calc R U P G 2
C15 C 0.2042(5) 0.4092(4) 0.3276(3) 0.0574(9) Uani 0.8 1 d . U P G 1
H15A H 0.1205 0.3484 0.2772 0.069 Uiso 0.8 1 calc R U P G 1
H15B H 0.2932 0.4229 0.2797 0.069 Uiso 0.8 1 calc R U P G 1
C16 C 0.2450(4) 0.3532(4) 0.4255(3) 0.0676(9) Uani 1 1 d . U . . .
H16A H 0.2466 0.2598 0.3962 0.081 Uiso 0.8 1 calc R U P G 1
H16B H 0.3489 0.3964 0.4583 0.081 Uiso 0.8 1 calc R U P G 1
H16C H 0.1990 0.2830 0.3585 0.081 Uiso 0.2 1 calc R U P G 2
H16D H 0.3398 0.3311 0.4549 0.081 Uiso 0.2 1 calc R U P G 2
C17 C 0.0787(4) 0.5686(5) 0.2704(3) 0.0777(12) Uani 1 1 d . U . . .
H17A H -0.0144 0.6024 0.2916 0.117 Uiso 1 1 calc R U . . .
H17B H 0.1489 0.6327 0.2394 0.117 Uiso 1 1 calc R U . . .
H17C H 0.0529 0.4878 0.2107 0.117 Uiso 1 1 calc R U . . .
H5 H 0.959(5) 0.252(4) 1.067(4) 0.080(12) Uiso 1 1 d . . . . .
H7 H 0.220(5) 0.660(5) 0.656(4) 0.093(16) Uiso 1 1 d . . . . .

loop_
_atom_site_aniso_label
_atom_site_aniso_U_11
_atom_site_aniso_U_22
_atom_site_aniso_U_33
_atom_site_aniso_U_23
_atom_site_aniso_U_13
_atom_site_aniso_U_12
Cu01 0.0289(2) 0.02677(19) 0.0430(2) 0.01103(16) -0.00095(16) 0.00836(15)
Cu02 0.0293(2) 0.0494(3) 0.0266(2) 0.01392(17) -0.00301(15) 0.00869(17)
O1 0.0773(17) 0.0660(15) 0.162(3) -0.0168(17) -0.0754(19) 0.0429(14)
O2 0.0783(16) 0.0558(13) 0.0829(16) -0.0062(11) -0.0283(13) 0.0426(12)
O3 0.0908(19) 0.0935(18) 0.0903(18) 0.0691(16) -0.0481(15) -0.0247(15)
O4 0.0870(17) 0.0631(13) 0.0505(12) 0.0134(10) -0.0357(12) 0.0145(12)
O5 0.0459(11) 0.0564(12) 0.0657(13) 0.0202(10) 0.0048(9) 0.0233(10)
O6A 0.063(3) 0.048(3) 0.082(4) 0.018(4) -0.007(3) 0.031(2)
O6B 0.044(3) 0.042(3) 0.101(5) 0.019(4) -0.013(3) 0.016(2)
O7 0.0526(12) 0.0752(15) 0.0441(11) 0.0217(10) -0.0072(9) 0.0184(11)
O8 0.0473(11) 0.0705(13) 0.0409(10) 0.0158(9) -0.0139(8) 0.0123(10)
N1 0.0584(14) 0.0411(12) 0.0576(14) 0.0128(10) 0.0155(11) 0.0045(10)
N2 0.0346(11) 0.0758(16) 0.0337(11) 0.0193(11) 0.0008(9) 0.0042(10)
C1 0.0357(13) 0.0405(13) 0.0600(16) 0.0196(12) -0.0044(11) 0.0170(10)
C2 0.0248(10) 0.0328(11) 0.0392(12) 0.0149(9) -0.0040(9) 0.0081(8)
C3 0.0289(11) 0.0366(11) 0.0324(11) 0.0106(9) -0.0017(8) 0.0091(9)
C4 0.0250(10) 0.0366(11) 0.0326(11) 0.0158(9) -0.0050(8) 0.0065(8)
C5 0.0322(12) 0.0579(15) 0.0374(12) 0.0220(11) -0.0070(10) 0.0112(11)
C6A 0.059(4) 0.038(3) 0.072(3) 0.016(2) 0.008(3) 0.004(2)
C6B 0.059(4) 0.038(3) 0.072(3) 0.016(2) 0.008(3) 0.004(2)
C7A 0.084(8) 0.052(2) 0.074(3) 0.0247(18) 0.017(4) 0.004(4)
C7B 0.084(8) 0.052(2) 0.074(3) 0.0247(18) 0.017(4) 0.004(4)
C8B 0.080(4) 0.062(4) 0.064(4) 0.010(3) -0.016(3) 0.017(3)
C9A 0.094(6) 0.078(3) 0.062(2) 0.014(2) 0.009(4) 0.006(4)
C9B 0.094(6) 0.078(3) 0.062(2) 0.014(2) 0.009(4) 0.006(4)
C10 0.055(3) 0.091(6) 0.117(6) 0.038(4) 0.032(3) 0.020(4)
C11 0.055(3) 0.091(6) 0.117(6) 0.038(4) 0.032(3) 0.020(4)
C12 0.039(3) 0.074(5) 0.155(6) 0.047(5) -0.008(4) 0.007(3)
C13 0.078(2) 0.0603(19) 0.0598(19) 0.0231(15) -0.0011(16) 0.0083(16)
C14 0.048(2) 0.078(3) 0.056(2) 0.0152(19) 0.0046(17) -0.0053(18)
C15 0.048(2) 0.081(3) 0.0389(18) 0.0005(17) -0.0008(15) 0.0165(18)
C16 0.066(2) 0.073(2) 0.0599(19) -0.0027(16) 0.0006(16) 0.0249(17)
C17 0.064(2) 0.139(4) 0.0438(17) 0.049(2) 0.0054(15) 0.020(2)

loop_
_atom_type_symbol
_atom_type_description
_atom_type_scat_dispersion_real
_atom_type_scat_dispersion_imag
_atom_type_scat_source
C C 0.0033 0.0016 'International Tables Vol C Tables 4.2.6.8 and 6.1.1.4'
H H 0.0000 0.0000 'International Tables Vol C Tables 4.2.6.8 and 6.1.1.4'
Cu Cu 0.3201 1.2651 'International Tables Vol C Tables 4.2.6.8 and 6.1.1.4'
N N 0.0061 0.0033 'International Tables Vol C Tables 4.2.6.8 and 6.1.1.4'
O O 0.0106 0.0060 'International Tables Vol C Tables 4.2.6.8 and 6.1.1.4'

loop_
_geom_angle_atom_site_label_1
_geom_angle_atom_site_label_2
_geom_angle_atom_site_label_3
_geom_angle
_geom_angle_site_symmetry_1
_geom_angle_site_symmetry_3
N1 Cu01 N1 180.00(17) . 2_757
N1 Cu01 O6B 86.4(2) . .
N1 Cu01 O6B 93.6(2) 2_757 .
N1 Cu01 O6B 93.6(2) . 2_757
N1 Cu01 O6B 86.4(2) 2_757 2_757
O6B Cu01 O6B 180.0 . 2_757
N1 Cu01 O5 83.06(9) . .
N1 Cu01 O5 96.94(9) 2_757 .
O6B Cu01 O5 89.5(3) . .
O6B Cu01 O5 90.5(3) 2_757 .
N1 Cu01 O5 96.94(9) . 2_757
N1 Cu01 O5 83.06(9) 2_757 2_757
O6B Cu01 O5 90.5(3) . 2_757
O6B Cu01 O5 89.5(3) 2_757 2_757
O5 Cu01 O5 180.0 . 2_757
N1 Cu01 O6A 80.6(2) . .
N1 Cu01 O6A 99.4(2) 2_757 .
O5 Cu01 O6A 94.9(2) . .
O5 Cu01 O6A 85.1(2) 2_757 .
N1 Cu01 O6A 99.4(2) . 2_757
N1 Cu01 O6A 80.6(2) 2_757 2_757
O5 Cu01 O6A 85.1(2) . 2_757
O5 Cu01 O6A 94.9(2) 2_757 2_757
O6A Cu01 O6A 180.0(3) . 2_757
O8 Cu02 O8 180.00(7) 2_566 .
O8 Cu02 N2 97.11(9) 2_566 .
O8 Cu02 N2 82.89(9) . .
O8 Cu02 N2 82.89(9) 2_566 2_566
O8 Cu02 N2 97.11(9) . 2_566
N2 Cu02 N2 180.0 . 2_566
O8 Cu02 O7 85.42(8) 2_566 .
O8 Cu02 O7 94.58(8) . .
N2 Cu02 O7 81.63(9) . .
N2 Cu02 O7 98.37(9) 2_566 .
O8 Cu02 O7 94.58(8) 2_566 2_566
O8 Cu02 O7 85.42(8) . 2_566
N2 Cu02 O7 98.37(9) . 2_566
N2 Cu02 O7 81.63(9) 2_566 2_566
O7 Cu02 O7 180.0 . 2_566
H4 O4 C5 123.3 . .
H4 O4 H4 0.0 . .
C5 O4 H4 123.3 . .
C6A O5 Cu01 102.1(3) . .
C6B O5 Cu01 111.3(3) . .
C6A O5 H5 118(3) . .
C6B O5 H5 92(3) . .
Cu01 O5 H5 119(3) . .
C8B O6A Cu01 108.3(6) . .
C8B O6A H6A 106.1 . .
Cu01 O6A H6A 117.5 . .
C12 O6B Cu01 106.3(5) . .
C12 O6B H6B 113.1 . .
Cu01 O6B H6B 129.2 . .
C13 O7 Cu02 101.78(19) . .
C13 O7 H7 110(4) . .
Cu02 O7 H7 112(4) . .
C16 O8 Cu02 112.01(19) . .
C16 O8 H8 107.7 . .
Cu02 O8 H8 116.9 . .
C7A N1 C10 115.8(7) . .
C9B N1 C11 112.6(6) . .
C9B N1 C7B 107.1(9) . .
C11 N1 C7B 109.6(7) . .
C7A N1 C9A 108.4(9) . .
C10 N1 C9A 103.4(7) . .
C7A N1 Cu01 111.0(7) . .
C9B N1 Cu01 115.6(6) . .
C10 N1 Cu01 112.8(5) . .
C11 N1 Cu01 107.7(5) . .
C7B N1 Cu01 103.8(6) . .
C9A N1 Cu01 104.5(6) . .
C15A N2 C17 128.1(7) . .
C17 N2 C14 116.7(3) . .
C17 N2 C15 103.2(3) . .
C14 N2 C15 108.8(3) . .
C15A N2 C14A 108.8(9) . .
C17 N2 C14A 82.5(6) . .
C15A N2 Cu02 113.1(7) . .
C17 N2 Cu02 113.6(2) . .
C14 N2 Cu02 110.2(2) . .
C15 N2 Cu02 103.1(2) . .
C14A N2 Cu02 101.5(5) . .
O1 C1 O2 124.7(3) . .
O1 C1 C2 117.7(3) . .
O2 C1 C2 117.5(2) . .
C3 C2 C4 118.8(2) . 2_667
C3 C2 C1 117.8(2) . .
C4 C2 C1 123.3(2) 2_667 .
C2 C3 C4 122.1(2) . .
C2 C3 H3 118.9 . .
C4 C3 H3 118.9 . .
C3 C4 C2 119.0(2) . 2_667
C3 C4 C5 117.2(2) . .
C2 C4 C5 123.7(2) 2_667 .
O3 C5 O4 124.8(3) . .
O3 C5 C4 119.7(3) . .
O4 C5 C4 115.4(2) . .
O5 C6A C7A 111.1(8) . .
O5 C6A H6AA 109.4 . .
C7A C6A H6AA 109.4 . .
O5 C6A H6AB 109.4 . .
C7A C6A H6AB 109.4 . .
H6AA C6A H6AB 108.0 . .
C7B C6B O5 106.9(9) . .
C7B C6B H6BA 110.3 . .
O5 C6B H6BA 110.3 . .
C7B C6B H6BB 110.3 . .
O5 C6B H6BB 110.3 . .
H6BA C6B H6BB 108.6 . .
N1 C7A C6A 108.3(11) . .
N1 C7A H7AA 110.0 . .
C6A C7A H7AA 110.0 . .
N1 C7A H7AB 110.0 . .
C6A C7A H7AB 110.0 . .
H7AA C7A H7AB 108.4 . .
C6B C7B N1 116.0(10) . .
C6B C7B H7BA 108.3 . .
N1 C7B H7BA 108.3 . .
C6B C7B H7BB 108.3 . .
N1 C7B H7BB 108.3 . .
H7BA C7B H7BB 107.4 . .
O6A C8B C9A 113.7(9) . .
O6A C8B H8BA 108.8 . .
C9A C8B H8BA 108.8 . .
O6A C8B H8BB 108.8 . .
C9A C8B H8BB 108.8 . .
H8BA C8B H8BB 107.7 . .
C8B C9A N1 111.7(9) . .
C8B C9A H9AA 109.3 . .
N1 C9A H9AA 109.3 . .
C8B C9A H9AB 109.3 . .
N1 C9A H9AB 109.3 . .
H9AA C9A H9AB 107.9 . .
N1 C9B H9BA 109.5 . .
N1 C9B H9BB 109.5 . .
H9BA C9B H9BB 109.5 . .
N1 C9B H9BC 109.5 . .
H9BA C9B H9BC 109.5 . .
H9BB C9B H9BC 109.5 . .
N1 C10 H10A 109.5 . .
N1 C10 H10B 109.5 . .
H10A C10 H10B 109.5 . .
N1 C10 H10C 109.5 . .
H10A C10 H10C 109.5 . .
H10B C10 H10C 109.5 . .
N1 C11 C12 111.3(7) . .
N1 C11 H11A 109.4 . .
C12 C11 H11A 109.4 . .
N1 C11 H11B 109.4 . .
C12 C11 H11B 109.4 . .
H11A C11 H11B 108.0 . .
O6B C12 C11 109.9(7) . .
O6B C12 H12A 109.7 . .
C11 C12 H12A 109.7 . .
O6B C12 H12B 109.7 . .
C11 C12 H12B 109.7 . .
H12A C12 H12B 108.2 . .
C14A C13 O7 123.8(7) . .
O7 C13 C14 110.8(3) . .
O7 C13 H13A 109.5 . .
C14 C13 H13A 109.5 . .
O7 C13 H13B 109.5 . .
C14 C13 H13B 109.5 . .
H13A C13 H13B 108.1 . .
C14A C13 H13C 106.4 . .
O7 C13 H13C 106.4 . .
C14A C13 H13D 106.4 . .
O7 C13 H13D 106.4 . .
H13C C13 H13D 106.5 . .
N2 C14 C13 111.8(3) . .
N2 C14 H14A 109.2 . .
C13 C14 H14A 109.2 . .
N2 C14 H14B 109.2 . .
C13 C14 H14B 109.2 . .
H14A C14 H14B 107.9 . .
C13 C14A N2 105.8(9) . .
C13 C14A H14C 110.6 . .
N2 C14A H14C 110.6 . .
C13 C14A H14D 110.6 . .
N2 C14A H14D 110.6 . .
H14C C14A H14D 108.7 . .
N2 C15A C16 109.6(10) . .
N2 C15A H15C 109.7 . .
C16 C15A H15C 109.7 . .
N2 C15A H15D 109.7 . .
C16 C15A H15D 109.7 . .
H15C C15A H15D 108.2 . .
C16 C15 N2 110.1(3) . .
C16 C15 H15A 109.7 . .
N2 C15 H15A 109.7 . .
C16 C15 H15B 109.7 . .
N2 C15 H15B 109.7 . .
H15A C15 H15B 108.2 . .
O8 C16 C15 112.3(3) . .
O8 C16 C15A 107.4(6) . .
O8 C16 H16A 109.2 . .
C15 C16 H16A 109.2 . .
O8 C16 H16B 109.2 . .
C15 C16 H16B 109.2 . .
H16A C16 H16B 107.9 . .
O8 C16 H16C 110.2 . .
C15A C16 H16C 110.2 . .
O8 C16 H16D 110.2 . .
C15A C16 H16D 110.2 . .
H16C C16 H16D 108.5 . .
N2 C17 H17A 109.5 . .
N2 C17 H17B 109.5 . .
H17A C17 H17B 109.5 . .
N2 C17 H17C 109.5 . .
H17A C17 H17C 109.5 . .
H17B C17 H17C 109.5 . .

loop_
_geom_bond_atom_site_label_1
_geom_bond_atom_site_label_2
_geom_bond_distance
_geom_bond_site_symmetry_2
Cu01 N1 2.027(2) .
Cu01 N1 2.027(2) 2_757
Cu01 O6B 2.031(8) .
Cu01 O6B 2.031(8) 2_757
Cu01 O5 2.161(2) .
Cu01 O5 2.161(2) 2_757
Cu01 O6A 2.294(8) .
Cu01 O6A 2.294(8) 2_757
Cu02 O8 2.035(2) 2_566
Cu02 O8 2.035(2) .
Cu02 N2 2.037(2) .
Cu02 N2 2.037(2) 2_566
Cu02 O7 2.326(2) .
Cu02 O7 2.326(2) 2_566
O1 C1 1.220(3) .
O2 C1 1.227(3) .
O3 C5 1.210(3) .
O4 H4 0.8138 .
O4 C5 1.237(3) .
O4 H4 0.8138 .
O5 C6A 1.390(9) .
O5 C6B 1.495(8) .
O5 H5 0.87(4) .
O6A C8B 1.375(10) .
O6A H6A 0.8199 .
O6B C12 1.450(11) .
O6B H6B 0.7756 .
O7 C13 1.407(4) .
O7 H7 0.72(5) .
O8 C16 1.432(4) .
O8 H8 0.8501 .
N1 C7A 1.393(15) .
N1 C9B 1.395(14) .
N1 C10 1.476(9) .
N1 C11 1.494(10) .
N1 C7B 1.554(14) .
N1 C9A 1.588(13) .
N2 C15A 1.340(15) .
N2 C17 1.446(4) .
N2 C14 1.448(5) .
N2 C15 1.543(5) .
N2 C14A 1.700(15) .
C1 C2 1.510(3) .
C2 C3 1.386(3) .
C2 C4 1.400(3) 2_667
C3 C4 1.392(3) .
C3 H3 0.9300 .
C4 C2 1.400(3) 2_667
C4 C5 1.506(3) .
C6A C7A 1.551(18) .
C6A H6AA 0.9700 .
C6A H6AB 0.9700 .
C6B C7B 1.438(18) .
C6B H6BA 0.9700 .
C6B H6BB 0.9700 .
C7A H7AA 0.9700 .
C7A H7AB 0.9700 .
C7B H7BA 0.9700 .
C7B H7BB 0.9700 .
C8B C9A 1.430(13) .
C8B H8BA 0.9700 .
C8B H8BB 0.9700 .
C9A H9AA 0.9700 .
C9A H9AB 0.9700 .
C9B H9BA 0.9600 .
C9B H9BB 0.9600 .
C9B H9BC 0.9600 .
C10 H10A 0.9600 .
C10 H10B 0.9600 .
C10 H10C 0.9600 .
C11 C12 1.516(15) .
C11 H11A 0.9700 .
C11 H11B 0.9700 .
C12 H12A 0.9700 .
C12 H12B 0.9700 .
C13 C14A 1.376(15) .
C13 C14 1.524(6) .
C13 H13A 0.9700 .
C13 H13B 0.9700 .
C13 H13C 0.9700 .
C13 H13D 0.9700 .
C14 H14A 0.9700 .
C14 H14B 0.9700 .
C14A H14C 0.9700 .
C14A H14D 0.9700 .
C15A C16 1.640(15) .
C15A H15C 0.9700 .
C15A H15D 0.9700 .
C15 C16 1.435(5) .
C15 H15A 0.9700 .
C15 H15B 0.9700 .
C16 H16A 0.9700 .
C16 H16B 0.9700 .
C16 H16C 0.9700 .
C16 H16D 0.9700 .
C17 H17A 0.9600 .
C17 H17B 0.9600 .
C17 H17C 0.9600 .
